data_4023121
loop_
_publ_author_name
'Angshuman R. Choudhury'
'Deepak Chopra'
'Tayur N. Guru Row'
'Kuppuswamy Nagarajan'
'John D. Roberts'

_publ_contact_author 'Farrugia, Louis J.'
_publ_contact_author_email louis@chem.gla.ac.uk
_publ_section_title
;
 Chemistry of 1-Fluoro-2,3,4-triphenylcyclobutadiene Dimers
;
_journal_name_full 'Journal of Organic Chemistry'
_journal_page_first 9732
_journal_page_last 9735
_journal_paper_doi 10.1021/jo701900k
_journal_volume 72
_journal_year 2007
_chemical_formula_sum 'C44 H30 O'
_chemical_formula_weight 574.68
_chemical_name_systematic
;
 ?
;
_space_group_IT_number 2
_symmetry_cell_setting triclinic
_symmetry_space_group_name_Hall '-P 1'
_symmetry_space_group_name_H-M 'P -1'
_atom_sites_solution_hydrogens geom
_atom_sites_solution_primary direct
_atom_sites_solution_secondary difmap
_audit_creation_date 2005-12-28T12:03:19-00:00
_audit_creation_method 'WinGX routine CIF_UPDATE'
_cell_angle_alpha 100.175(2)
_cell_angle_beta 111.872(3)
_cell_angle_gamma 103.078(2)
_cell_formula_units_Z 2
_cell_length_a 11.3057(17)
_cell_length_b 12.2798(18)
_cell_length_c 13.153(2)
_cell_measurement_temperature 293(2)
_cell_volume 1580.4(4)
_computing_structure_refinement 'SHELXL-97 (Sheldrick, 1997)'
_diffrn_ambient_temperature 293(2)
_diffrn_measured_fraction_theta_full 0.991
_diffrn_measured_fraction_theta_max 0.991
_diffrn_radiation_monochromator graphite
_diffrn_radiation_type MoK\a
_diffrn_radiation_wavelength 0.71073
_diffrn_reflns_av_R_equivalents 0.0317
_diffrn_reflns_av_unetI/netI 0.0594
_diffrn_reflns_limit_h_max 13
_diffrn_reflns_limit_h_min -11
_diffrn_reflns_limit_k_max 14
_diffrn_reflns_limit_k_min -14
_diffrn_reflns_limit_l_max 14
_diffrn_reflns_limit_l_min -15
_diffrn_reflns_number 11855
_diffrn_reflns_theta_full 25.35
_diffrn_reflns_theta_max 25.35
_diffrn_reflns_theta_min 1.74
_exptl_absorpt_coefficient_mu 0.071
_exptl_absorpt_correction_type none
_exptl_crystal_density_diffrn 1.208
_exptl_crystal_density_method 'not measured'
_exptl_crystal_F_000 604
_exptl_crystal_size_max 0.3
_exptl_crystal_size_mid 0.2
_exptl_crystal_size_min 0.2
_refine_diff_density_max 0.178
_refine_diff_density_min -0.149
_refine_diff_density_rms 0.034
_refine_ls_extinction_method none
_refine_ls_goodness_of_fit_ref 1.164
_refine_ls_hydrogen_treatment mixed
_refine_ls_matrix_type full
_refine_ls_number_parameters 406
_refine_ls_number_reflns 5739
_refine_ls_number_restraints 0
_refine_ls_restrained_S_all 1.164
_refine_ls_R_factor_all 0.1238
_refine_ls_R_factor_gt 0.0795
_refine_ls_shift/su_max 0
_refine_ls_shift/su_mean 0
_refine_ls_structure_factor_coef Fsqd
_refine_ls_weighting_details 'calc w=1/[\s^2^(Fo^2^)+(0.0506P)^2^+0.3200P] where P=(Fo^2^+2Fc^2^)/3'
_refine_ls_weighting_scheme calc
_refine_ls_wR_factor_gt 0.1411
_refine_ls_wR_factor_ref 0.1572
_reflns_number_gt 3940
_reflns_number_total 5739
_reflns_threshold_expression >2sigma(I)
_cod_data_source_file jo701900k-File007.cif
_cod_data_source_block kncal14
_cod_database_code 4023121

loop_
_symmetry_equiv_pos_as_xyz
'x, y, z'
'-x, -y, -z'

loop_
_atom_site_label
_atom_site_type_symbol
_atom_site_fract_x
_atom_site_fract_y
_atom_site_fract_z
_atom_site_U_iso_or_equiv
_atom_site_adp_type
_atom_site_occupancy
_atom_site_symmetry_multiplicity
_atom_site_calc_flag
_atom_site_refinement_flags
O1 O 1.0070(2) 0.12674(17) 0.21859(18) 0.0542(6) Uani 1 1 d .
C4 C 0.6789(3) 0.2378(2) 0.3119(2) 0.0347(6) Uani 1 1 d .
C6 C 0.8713(3) 0.3140(2) 0.2876(2) 0.0363(6) Uani 1 1 d .
C5 C 0.7520(3) 0.3341(2) 0.2996(2) 0.0359(6) Uani 1 1 d .
C2 C 0.7842(3) 0.0109(2) 0.1836(2) 0.0367(6) Uani 1 1 d .
C7 C 0.8693(2) 0.2055(2) 0.2949(2) 0.0341(6) Uani 1 1 d .
C8 C 0.7526(2) 0.1465(2) 0.3169(2) 0.0338(6) Uani 1 1 d .
C21 C 0.5627(3) 0.2330(2) 0.3402(2) 0.0376(7) Uani 1 1 d .
C33 C 0.9651(3) 0.3907(2) 0.2569(2) 0.0375(7) Uani 1 1 d .
C38 C 1.1000(3) 0.3979(2) 0.3036(3) 0.0483(8) Uani 1 1 d .
H38 H 1.1301 0.3568 0.3556 0.058 Uiso 1 1 calc R
C39 C 0.8085(3) 0.1288(2) 0.4376(2) 0.0355(6) Uani 1 1 d .
C15 C 0.5565(3) -0.0525(2) 0.1872(2) 0.0406(7) Uani 1 1 d .
C3 C 0.6930(3) 0.0292(2) 0.2231(2) 0.0354(6) Uani 1 1 d .
C1 C 0.9053(3) 0.1170(2) 0.2328(2) 0.0376(6) Uani 1 1 d .
C27 C 0.7196(3) 0.4444(2) 0.3012(2) 0.0421(7) Uani 1 1 d .
C9 C 0.7806(3) -0.0978(2) 0.1112(2) 0.0430(7) Uani 1 1 d .
C34 C 0.9232(3) 0.4532(2) 0.1793(2) 0.0488(8) Uani 1 1 d .
H34 H 0.8336 0.4503 0.1476 0.059 Uiso 1 1 calc R
C22 C 0.4348(3) 0.1581(3) 0.2687(3) 0.0524(8) Uani 1 1 d .
H22 H 0.4198 0.1073 0.2004 0.063 Uiso 1 1 calc R
C32 C 0.8143(3) 0.5500(3) 0.3755(3) 0.0552(8) Uani 1 1 d .
H32 H 0.901 0.5519 0.4208 0.066 Uiso 1 1 calc R
C16 C 0.4752(3) -0.1082(2) 0.0718(3) 0.0543(8) Uani 1 1 d .
H16 H 0.509 -0.097 0.0186 0.065 Uiso 1 1 calc R
C40 C 0.8248(3) 0.0248(3) 0.4542(3) 0.0533(8) Uani 1 1 d .
H40 H 0.7995 -0.038 0.391 0.064 Uiso 1 1 calc R
C36 C 1.1464(4) 0.5257(3) 0.1970(3) 0.0638(10) Uani 1 1 d .
H36 H 1.2073 0.5713 0.1772 0.077 Uiso 1 1 calc R
C14 C 0.7344(3) -0.2045(2) 0.1279(3) 0.0539(8) Uani 1 1 d .
H14 H 0.6984 -0.2083 0.1807 0.065 Uiso 1 1 calc R
C42 C 0.9171(3) 0.1013(3) 0.6562(3) 0.0600(9) Uani 1 1 d .
H42 H 0.9517 0.0918 0.729 0.072 Uiso 1 1 calc R
C37 C 1.1896(3) 0.4655(3) 0.2735(3) 0.0585(9) Uani 1 1 d .
H37 H 1.2797 0.4699 0.3054 0.07 Uiso 1 1 calc R
C10 C 0.8343(3) -0.0946(3) 0.0316(3) 0.0582(9) Uani 1 1 d .
H10 H 0.8664 -0.0241 0.0188 0.07 Uiso 1 1 calc R
C20 C 0.5047(3) -0.0740(3) 0.2645(3) 0.0576(8) Uani 1 1 d .
H20 H 0.5575 -0.0383 0.3423 0.069 Uiso 1 1 calc R
C35 C 1.0136(4) 0.5195(3) 0.1489(3) 0.0589(9) Uani 1 1 d .
H35 H 0.9845 0.5598 0.0958 0.071 Uiso 1 1 calc R
C23 C 0.3290(3) 0.1572(3) 0.2970(3) 0.0686(10) Uani 1 1 d .
H23 H 0.2436 0.1053 0.2482 0.082 Uiso 1 1 calc R
C28 C 0.5928(3) 0.4449(3) 0.2328(3) 0.0615(9) Uani 1 1 d .
H28 H 0.528 0.3758 0.1808 0.074 Uiso 1 1 calc R
C44 C 0.8509(3) 0.2199(3) 0.5337(3) 0.0576(9) Uani 1 1 d .
H44 H 0.8433 0.2922 0.5261 0.069 Uiso 1 1 calc R
C26 C 0.5797(3) 0.3099(3) 0.4386(3) 0.0658(10) Uani 1 1 d .
H26 H 0.6644 0.363 0.487 0.079 Uiso 1 1 calc R
C43 C 0.9051(4) 0.2056(3) 0.6420(3) 0.0704(10) Uani 1 1 d .
H43 H 0.9336 0.2686 0.706 0.085 Uiso 1 1 calc R
C31 C 0.7825(5) 0.6519(3) 0.3831(4) 0.0740(11) Uani 1 1 d .
H31 H 0.8474 0.7217 0.4335 0.089 Uiso 1 1 calc R
C41 C 0.8778(3) 0.0112(3) 0.5622(3) 0.0621(9) Uani 1 1 d .
H41 H 0.8867 -0.0605 0.5706 0.074 Uiso 1 1 calc R
C13 C 0.7408(4) -0.3052(3) 0.0679(3) 0.0748(11) Uani 1 1 d .
H13 H 0.7097 -0.3761 0.0806 0.09 Uiso 1 1 calc R
C30 C 0.6564(5) 0.6511(3) 0.3175(4) 0.0836(13) Uani 1 1 d .
H30 H 0.6346 0.7198 0.3241 0.1 Uiso 1 1 calc R
C11 C 0.8398(4) -0.1965(4) -0.0283(3) 0.0765(11) Uani 1 1 d .
H11 H 0.8757 -0.194 -0.0813 0.092 Uiso 1 1 calc R
C29 C 0.5619(4) 0.5486(4) 0.2416(4) 0.0802(12) Uani 1 1 d .
H29 H 0.4763 0.5484 0.1955 0.096 Uiso 1 1 calc R
C19 C 0.3751(4) -0.1482(3) 0.2272(4) 0.0790(11) Uani 1 1 d .
H19 H 0.3421 -0.1636 0.2801 0.095 Uiso 1 1 calc R
C12 C 0.7930(4) -0.3008(4) -0.0104(3) 0.0817(12) Uani 1 1 d .
H12 H 0.7967 -0.3688 -0.0515 0.098 Uiso 1 1 calc R
C25 C 0.4734(4) 0.3094(4) 0.4664(3) 0.0829(12) Uani 1 1 d .
H25 H 0.4867 0.3619 0.5331 0.1 Uiso 1 1 calc R
C17 C 0.3461(4) -0.1794(3) 0.0350(3) 0.0780(11) Uani 1 1 d .
H17 H 0.2925 -0.2146 -0.0429 0.094 Uiso 1 1 calc R
C24 C 0.3486(4) 0.2317(3) 0.3957(4) 0.0739(11) Uani 1 1 d .
H24 H 0.2772 0.2298 0.4152 0.089 Uiso 1 1 calc R
C18 C 0.2955(4) -0.1989(3) 0.1125(4) 0.0872(13) Uani 1 1 d .
H18 H 0.2075 -0.2465 0.0872 0.105 Uiso 1 1 calc R

loop_
_atom_site_aniso_label
_atom_site_aniso_U_11
_atom_site_aniso_U_22
_atom_site_aniso_U_33
_atom_site_aniso_U_23
_atom_site_aniso_U_13
_atom_site_aniso_U_12
O1 0.0455(13) 0.0583(13) 0.0730(15) 0.0189(11) 0.0385(12) 0.0200(10)
C4 0.0306(15) 0.0376(15) 0.0356(15) 0.0094(12) 0.0151(13) 0.0099(12)
C6 0.0347(16) 0.0392(16) 0.0329(15) 0.0101(12) 0.0141(13) 0.0091(13)
C5 0.0346(16) 0.0375(15) 0.0374(16) 0.0103(12) 0.0178(13) 0.0112(12)
C2 0.0428(17) 0.0370(15) 0.0354(16) 0.0159(12) 0.0175(14) 0.0169(13)
C7 0.0306(15) 0.0390(15) 0.0347(15) 0.0123(12) 0.0159(12) 0.0104(12)
C8 0.0314(15) 0.0350(14) 0.0397(16) 0.0138(12) 0.0188(13) 0.0108(12)
C21 0.0353(16) 0.0391(15) 0.0450(17) 0.0160(13) 0.0214(14) 0.0137(13)
C33 0.0455(18) 0.0309(14) 0.0401(16) 0.0071(12) 0.0260(14) 0.0090(13)
C38 0.0414(18) 0.0495(18) 0.0534(19) 0.0127(15) 0.0240(16) 0.0091(14)
C39 0.0319(15) 0.0364(15) 0.0412(16) 0.0104(13) 0.0204(13) 0.0091(12)
C15 0.0385(17) 0.0334(15) 0.0493(19) 0.0120(13) 0.0195(15) 0.0090(13)
C3 0.0397(16) 0.0358(15) 0.0371(16) 0.0157(12) 0.0192(13) 0.0149(13)
C1 0.0370(17) 0.0469(16) 0.0410(16) 0.0194(13) 0.0230(14) 0.0193(13)
C27 0.0492(19) 0.0400(16) 0.0528(18) 0.0196(14) 0.0336(16) 0.0179(14)
C9 0.0465(18) 0.0504(18) 0.0352(16) 0.0128(14) 0.0165(14) 0.0225(14)
C34 0.061(2) 0.0419(17) 0.0543(19) 0.0168(15) 0.0322(17) 0.0207(15)
C22 0.0387(19) 0.060(2) 0.058(2) 0.0141(16) 0.0218(16) 0.0156(16)
C32 0.065(2) 0.0481(19) 0.064(2) 0.0178(16) 0.0395(18) 0.0187(17)
C16 0.052(2) 0.0435(18) 0.049(2) 0.0112(15) 0.0104(16) 0.0035(15)
C40 0.069(2) 0.0448(18) 0.0426(19) 0.0110(14) 0.0195(17) 0.0200(16)
C36 0.081(3) 0.0436(19) 0.088(3) 0.0162(18) 0.066(2) 0.0099(18)
C14 0.073(2) 0.0468(18) 0.0516(19) 0.0159(15) 0.0324(17) 0.0254(16)
C42 0.057(2) 0.079(2) 0.043(2) 0.0248(19) 0.0178(17) 0.0234(19)
C37 0.044(2) 0.056(2) 0.070(2) 0.0056(18) 0.0333(18) 0.0009(16)
C10 0.072(2) 0.067(2) 0.048(2) 0.0159(16) 0.0343(18) 0.0308(18)
C20 0.049(2) 0.058(2) 0.061(2) 0.0136(16) 0.0276(17) 0.0037(16)
C35 0.091(3) 0.0472(19) 0.066(2) 0.0271(17) 0.057(2) 0.0241(19)
C23 0.038(2) 0.080(2) 0.091(3) 0.026(2) 0.030(2) 0.0184(18)
C28 0.060(2) 0.061(2) 0.081(3) 0.0357(19) 0.036(2) 0.0302(18)
C44 0.066(2) 0.0449(18) 0.049(2) 0.0078(15) 0.0134(17) 0.0180(16)
C26 0.047(2) 0.079(2) 0.065(2) -0.0001(19) 0.0324(18) 0.0100(17)
C43 0.080(3) 0.070(2) 0.038(2) -0.0012(17) 0.0092(18) 0.023(2)
C31 0.114(3) 0.043(2) 0.100(3) 0.0222(19) 0.079(3) 0.031(2)
C41 0.077(2) 0.061(2) 0.051(2) 0.0272(18) 0.0225(18) 0.0274(19)
C13 0.110(3) 0.053(2) 0.073(3) 0.0174(19) 0.044(2) 0.042(2)
C30 0.132(4) 0.063(3) 0.133(4) 0.058(3) 0.107(4) 0.063(3)
C11 0.095(3) 0.100(3) 0.053(2) 0.014(2) 0.043(2) 0.053(3)
C29 0.085(3) 0.087(3) 0.121(3) 0.062(3) 0.068(3) 0.058(3)
C19 0.060(2) 0.080(3) 0.095(3) 0.030(2) 0.043(2) -0.001(2)
C12 0.110(3) 0.076(3) 0.065(3) 0.006(2) 0.036(2) 0.056(3)
C25 0.067(3) 0.096(3) 0.089(3) 0.000(2) 0.054(2) 0.016(2)
C17 0.062(3) 0.057(2) 0.074(3) 0.0147(19) 0.005(2) -0.0087(19)
C24 0.060(3) 0.091(3) 0.106(3) 0.037(2) 0.061(2) 0.036(2)
C18 0.047(2) 0.073(3) 0.106(4) 0.031(3) 0.014(2) -0.0148(19)

loop_
_atom_type_symbol
_atom_type_description
_atom_type_scat_dispersion_real
_atom_type_scat_dispersion_imag
_atom_type_scat_source
C C 0.0033 0.0016 'International Tables Vol C Tables 4.2.6.8 and 6.1.1.4'
H H 0 0 'International Tables Vol C Tables 4.2.6.8 and 6.1.1.4'
O O 0.0106 0.006 'International Tables Vol C Tables 4.2.6.8 and 6.1.1.4'

loop_
_geom_angle_atom_site_label_1
_geom_angle_atom_site_label_2
_geom_angle_atom_site_label_3
_geom_angle
C5 C4 C21 124.0(2)
C5 C4 C8 109.0(2)
C21 C4 C8 125.8(2)
C7 C6 C33 125.2(2)
C7 C6 C5 107.6(2)
C33 C6 C5 126.7(2)
C4 C5 C27 124.9(2)
C4 C5 C6 110.1(2)
C27 C5 C6 125.0(2)
C3 C2 C9 128.8(3)
C3 C2 C1 110.5(2)
C9 C2 C1 120.4(2)
C6 C7 C1 130.4(2)
C6 C7 C8 111.7(2)
C1 C7 C8 109.5(2)
C7 C8 C4 101.4(2)
C7 C8 C3 100.4(2)
C4 C8 C3 121.8(2)
C7 C8 C39 108.7(2)
C4 C8 C39 111.8(2)
C3 C8 C39 110.9(2)
C26 C21 C22 117.6(3)
C26 C21 C4 119.8(3)
C22 C21 C4 122.5(3)
C38 C33 C34 118.3(3)
C38 C33 C6 119.1(3)
C34 C33 C6 122.6(3)
C37 C38 C33 120.6(3)
C37 C38 H38 119.7
C33 C38 H38 119.7
C40 C39 C44 117.0(3)
C40 C39 C8 122.4(2)
C44 C39 C8 120.6(2)
C20 C15 C16 118.0(3)
C20 C15 C3 122.5(3)
C16 C15 C3 119.5(3)
C2 C3 C15 126.3(2)
C2 C3 C8 110.5(2)
C15 C3 C8 123.1(2)
O1 C1 C7 129.1(3)
O1 C1 C2 126.6(2)
C7 C1 C2 104.2(2)
C28 C27 C32 118.1(3)
C28 C27 C5 121.2(3)
C32 C27 C5 120.7(3)
C14 C9 C10 118.2(3)
C14 C9 C2 120.6(3)
C10 C9 C2 121.0(3)
C35 C34 C33 120.5(3)
C35 C34 H34 119.7
C33 C34 H34 119.7
C23 C22 C21 121.0(3)
C23 C22 H22 119.5
C21 C22 H22 119.5
C31 C32 C27 121.2(3)
C31 C32 H32 119.4
C27 C32 H32 119.4
C17 C16 C15 121.2(3)
C17 C16 H16 119.4
C15 C16 H16 119.4
C39 C40 C41 121.7(3)
C39 C40 H40 119.2
C41 C40 H40 119.2
C37 C36 C35 120.4(3)
C37 C36 H36 119.8
C35 C36 H36 119.8
C13 C14 C9 121.3(3)
C13 C14 H14 119.3
C9 C14 H14 119.3
C41 C42 C43 118.7(3)
C41 C42 H42 120.6
C43 C42 H42 120.6
C36 C37 C38 120.2(3)
C36 C37 H37 119.9
C38 C37 H37 119.9
C11 C10 C9 119.9(3)
C11 C10 H10 120.1
C9 C10 H10 120.1
C15 C20 C19 120.8(3)
C15 C20 H20 119.6
C19 C20 H20 119.6
C36 C35 C34 119.9(3)
C36 C35 H35 120
C34 C35 H35 120
C24 C23 C22 120.3(3)
C24 C23 H23 119.8
C22 C23 H23 119.8
C27 C28 C29 120.1(3)
C27 C28 H28 120
C29 C28 H28 120
C39 C44 C43 120.9(3)
C39 C44 H44 119.6
C43 C44 H44 119.6
C21 C26 C25 121.3(3)
C21 C26 H26 119.3
C25 C26 H26 119.3
C42 C43 C44 121.1(3)
C42 C43 H43 119.5
C44 C43 H43 119.5
C30 C31 C32 120.4(4)
C30 C31 H31 119.8
C32 C31 H31 119.8
C42 C41 C40 120.7(3)
C42 C41 H41 119.7
C40 C41 H41 119.7
C12 C13 C14 119.8(3)
C12 C13 H13 120.1
C14 C13 H13 120.1
C31 C30 C29 119.6(3)
C31 C30 H30 120.2
C29 C30 H30 120.2
C12 C11 C10 120.8(3)
C12 C11 H11 119.6
C10 C11 H11 119.6
C30 C29 C28 120.6(4)
C30 C29 H29 119.7
C28 C29 H29 119.7
C18 C19 C20 119.9(4)
C18 C19 H19 120
C20 C19 H19 120
C11 C12 C13 120.0(3)
C11 C12 H12 120
C13 C12 H12 120
C24 C25 C26 119.8(3)
C24 C25 H25 120.1
C26 C25 H25 120.1
C16 C17 C18 120.2(4)
C16 C17 H17 119.9
C18 C17 H17 119.9
C23 C24 C25 119.9(3)
C23 C24 H24 120
C25 C24 H24 120
C19 C18 C17 119.9(3)
C19 C18 H18 120.1
C17 C18 H18 120.1

loop_
_geom_bond_atom_site_label_1
_geom_bond_atom_site_label_2
_geom_bond_distance
O1 C1 1.215(3)
C4 C5 1.353(3)
C4 C21 1.485(3)
C4 C8 1.537(3)
C6 C7 1.349(3)
C6 C33 1.475(3)
C6 C5 1.484(3)
C5 C27 1.479(4)
C2 C3 1.359(3)
C2 C9 1.480(4)
C2 C1 1.492(4)
C7 C1 1.466(3)
C7 C8 1.507(3)
C8 C3 1.538(3)
C8 C39 1.551(4)
C21 C26 1.379(4)
C21 C22 1.379(4)
C33 C38 1.390(4)
C33 C34 1.391(4)
C38 C37 1.382(4)
C38 H38 0.93
C39 C40 1.373(4)
C39 C44 1.374(4)
C15 C20 1.384(4)
C15 C16 1.387(4)
C15 C3 1.483(4)
C27 C28 1.382(4)
C27 C32 1.388(4)
C9 C14 1.384(4)
C9 C10 1.394(4)
C34 C35 1.383(4)
C34 H34 0.93
C22 C23 1.377(4)
C22 H22 0.93
C32 C31 1.376(4)
C32 H32 0.93
C16 C17 1.369(4)
C16 H16 0.93
C40 C41 1.378(4)
C40 H40 0.93
C36 C37 1.363(5)
C36 C35 1.372(5)
C36 H36 0.93
C14 C13 1.377(4)
C14 H14 0.93
C42 C41 1.354(4)
C42 C43 1.355(4)
C42 H42 0.93
C37 H37 0.93
C10 C11 1.383(4)
C10 H10 0.93
C20 C19 1.386(4)
C20 H20 0.93
C35 H35 0.93
C23 C24 1.359(5)
C23 H23 0.93
C28 C29 1.392(4)
C28 H28 0.93
C44 C43 1.386(4)
C44 H44 0.93
C26 C25 1.379(4)
C26 H26 0.93
C43 H43 0.93
C31 C30 1.360(5)
C31 H31 0.93
C41 H41 0.93
C13 C12 1.368(5)
C13 H13 0.93
C30 C29 1.369(5)
C30 H30 0.93
C11 C12 1.367(5)
C11 H11 0.93
C29 H29 0.93
C19 C18 1.370(5)
C19 H19 0.93
C12 H12 0.93
C25 C24 1.366(5)
C25 H25 0.93
C17 C18 1.373(5)
C17 H17 0.93
C24 H24 0.93
C18 H18 0.93

loop_
_geom_torsion_atom_site_label_1
_geom_torsion_atom_site_label_2
_geom_torsion_atom_site_label_3
_geom_torsion_atom_site_label_4
_geom_torsion
C21 C4 C5 C27 -6.3(4)
C8 C4 C5 C27 -174.6(2)
C21 C4 C5 C6 172.1(2)
C8 C4 C5 C6 3.8(3)
C7 C6 C5 C4 -1.1(3)
C33 C6 C5 C4 171.0(2)
C7 C6 C5 C27 177.3(3)
C33 C6 C5 C27 -10.6(4)
C33 C6 C7 C1 -30.2(4)
C5 C6 C7 C1 142.0(3)
C33 C6 C7 C8 -174.4(2)
C5 C6 C7 C8 -2.2(3)
C6 C7 C8 C4 4.2(3)
C1 C7 C8 C4 -147.6(2)
C6 C7 C8 C3 129.9(2)
C1 C7 C8 C3 -21.9(3)
C6 C7 C8 C39 -113.7(2)
C1 C7 C8 C39 94.5(2)
C5 C4 C8 C7 -4.8(3)
C21 C4 C8 C7 -172.8(2)
C5 C4 C8 C3 -114.8(3)
C21 C4 C8 C3 77.2(3)
C5 C4 C8 C39 110.8(2)
C21 C4 C8 C39 -57.2(3)
C5 C4 C21 C26 -57.2(4)
C8 C4 C21 C26 109.1(3)
C5 C4 C21 C22 119.3(3)
C8 C4 C21 C22 -74.4(4)
C7 C6 C33 C38 -42.6(4)
C5 C6 C33 C38 146.7(3)
C7 C6 C33 C34 134.8(3)
C5 C6 C33 C34 -35.9(4)
C34 C33 C38 C37 0.0(4)
C6 C33 C38 C37 177.6(3)
C7 C8 C39 C40 -97.6(3)
C4 C8 C39 C40 151.3(3)
C3 C8 C39 C40 11.9(3)
C7 C8 C39 C44 78.8(3)
C4 C8 C39 C44 -32.3(3)
C3 C8 C39 C44 -171.8(3)
C9 C2 C3 C15 -10.4(4)
C1 C2 C3 C15 175.2(2)
C9 C2 C3 C8 167.0(2)
C1 C2 C3 C8 -7.4(3)
C20 C15 C3 C2 136.7(3)
C16 C15 C3 C2 -44.7(4)
C20 C15 C3 C8 -40.4(4)
C16 C15 C3 C8 138.2(3)
C7 C8 C3 C2 17.8(3)
C4 C8 C3 C2 128.3(2)
C39 C8 C3 C2 -96.9(2)
C7 C8 C3 C15 -164.7(2)
C4 C8 C3 C15 -54.2(3)
C39 C8 C3 C15 80.5(3)
C6 C7 C1 O1 50.6(5)
C8 C7 C1 O1 -164.6(3)
C6 C7 C1 C2 -126.2(3)
C8 C7 C1 C2 18.6(3)
C3 C2 C1 O1 176.3(3)
C9 C2 C1 O1 1.4(4)
C3 C2 C1 C7 -6.7(3)
C9 C2 C1 C7 178.3(2)
C4 C5 C27 C28 -51.1(4)
C6 C5 C27 C28 130.7(3)
C4 C5 C27 C32 126.1(3)
C6 C5 C27 C32 -52.1(4)
C3 C2 C9 C14 -39.4(4)
C1 C2 C9 C14 134.5(3)
C3 C2 C9 C10 146.3(3)
C1 C2 C9 C10 -39.8(4)
C38 C33 C34 C35 0.7(4)
C6 C33 C34 C35 -176.8(2)
C26 C21 C22 C23 -2.4(4)
C4 C21 C22 C23 -179.0(3)
C28 C27 C32 C31 1.7(4)
C5 C27 C32 C31 -175.6(3)
C20 C15 C16 C17 2.1(4)
C3 C15 C16 C17 -176.5(3)
C44 C39 C40 C41 1.8(4)
C8 C39 C40 C41 178.3(3)
C10 C9 C14 C13 -0.1(5)
C2 C9 C14 C13 -174.5(3)
C35 C36 C37 C38 -0.3(5)
C33 C38 C37 C36 -0.2(4)
C14 C9 C10 C11 0.2(4)
C2 C9 C10 C11 174.7(3)
C16 C15 C20 C19 -0.6(5)
C3 C15 C20 C19 178.0(3)
C37 C36 C35 C34 1.0(5)
C33 C34 C35 C36 -1.2(4)
C21 C22 C23 C24 0.8(5)
C32 C27 C28 C29 -1.7(4)
C5 C27 C28 C29 175.5(3)
C40 C39 C44 C43 -1.3(5)
C8 C39 C44 C43 -177.9(3)
C22 C21 C26 C25 2.0(5)
C4 C21 C26 C25 178.7(3)
C41 C42 C43 C44 1.4(5)
C39 C44 C43 C42 -0.3(5)
C27 C32 C31 C30 -0.1(5)
C43 C42 C41 C40 -0.9(5)
C39 C40 C41 C42 -0.7(5)
C9 C14 C13 C12 -0.3(5)
C32 C31 C30 C29 -1.4(5)
C9 C10 C11 C12 0.0(5)
C31 C30 C29 C28 1.4(6)
C27 C28 C29 C30 0.2(5)
C15 C20 C19 C18 -1.6(6)
C10 C11 C12 C13 -0.4(6)
C14 C13 C12 C11 0.6(6)
C21 C26 C25 C24 0.0(6)
C15 C16 C17 C18 -1.4(5)
C22 C23 C24 C25 1.2(6)
C26 C25 C24 C23 -1.6(6)
C20 C19 C18 C17 2.3(6)
C16 C17 C18 C19 -0.8(6)
